data_2222074
loop_
_publ_author_name
'Akkurt, Mehmet'
'Bakt\?ir, Zeliha'
'Bogdanov, Milen G.'
'Svinyarov, Ivan V.'
'B\"uy\"ukg\"ung\"or, Orhan'

_publ_section_title
;
 (+-)-<i>trans</i>-6,7-Dimethoxy-1-oxo-3-(2-thienyl)isochroman-4-carboxylic
 acid
;
_journal_coeditor_code IM2117
_journal_issue 6
_journal_name_full 'Acta Crystallographica Section E'
_journal_page_first o1377
_journal_paper_doi 10.1107/S1600536809018844
_journal_volume 65
_journal_year 2009
_chemical_formula_iupac 'C16 H14 O6 S'
_chemical_formula_moiety 'C16 H14 O6 S'
_chemical_formula_sum 'C16 H14 O6 S'
_chemical_formula_weight 334.34
_chemical_name_systematic
;(+-)-<i>trans</i>-6,7-Dimethoxy-1-oxo-3-(2-thienyl)isochroman-4-carboxylic
 acid
;
_space_group_IT_number 2
_symmetry_cell_setting triclinic
_symmetry_space_group_name_Hall '-P 1'
_symmetry_space_group_name_H-M 'P -1'
_atom_sites_solution_hydrogens geom
_atom_sites_solution_primary direct
_atom_sites_solution_secondary difmap
_cell_angle_alpha 76.441(6)
_cell_angle_beta 81.127(6)
_cell_angle_gamma 72.958(6)
_cell_formula_units_Z 2
_cell_length_a 8.3369(6)
_cell_length_b 8.4587(6)
_cell_length_c 11.9143(9)
_cell_measurement_reflns_used 16761
_cell_measurement_temperature 296
_cell_measurement_theta_max 27.97
_cell_measurement_theta_min 2.57
_cell_volume 777.59(10)
_computing_cell_refinement 'X-AREA (Stoe & Cie, 2002)'
_computing_data_collection 'X-AREA (Stoe & Cie, 2002)'
_computing_data_reduction 'X-RED32 (Stoe & Cie, 2002)'
_computing_molecular_graphics 'ORTEP-3 for Windows (Farrugia, 1997)'
_computing_publication_material 'WinGX (Farrugia, 1999)'
_computing_structure_refinement 'SHELXL97 (Sheldrick, 2008)'
_computing_structure_solution 'SIR97 (Altomare <i>et al.</i>, 1999)'
_diffrn_ambient_temperature 296
_diffrn_detector_area_resol_mean 6.67
_diffrn_measured_fraction_theta_full 1.000
_diffrn_measured_fraction_theta_max 1.000
_diffrn_measurement_device '2-circle goniometer'
_diffrn_measurement_device_type 'Stoe IPDS II'
_diffrn_measurement_method \w
_diffrn_radiation_monochromator 'plane graphite'
_diffrn_radiation_type 'Mo K\a'
_diffrn_radiation_wavelength 0.71073
_diffrn_reflns_av_R_equivalents 0.0298
_diffrn_reflns_av_sigmaI/netI 0.0268
_diffrn_reflns_limit_h_max 10
_diffrn_reflns_limit_h_min -10
_diffrn_reflns_limit_k_max 10
_diffrn_reflns_limit_k_min -10
_diffrn_reflns_limit_l_max 14
_diffrn_reflns_limit_l_min -14
_diffrn_reflns_number 8329
_diffrn_reflns_reduction_process
;
;
_diffrn_reflns_theta_full 26.49
_diffrn_reflns_theta_max 26.49
_diffrn_reflns_theta_min 2.57
_exptl_absorpt_coefficient_mu 0.237
_exptl_absorpt_correction_T_max 0.952
_exptl_absorpt_correction_T_min 0.885
_exptl_absorpt_correction_type integration
_exptl_absorpt_process_details '(X-RED32; Stoe & Cie, 2002)'
_exptl_crystal_colour colourless
_exptl_crystal_density_diffrn 1.428
_exptl_crystal_density_method 'not measured'
_exptl_crystal_description prism
_exptl_crystal_F_000 348
_exptl_crystal_size_max 0.530
_exptl_crystal_size_mid 0.410
_exptl_crystal_size_min 0.210
_refine_diff_density_max 0.270
_refine_diff_density_min -0.313
_refine_ls_extinction_method none
_refine_ls_goodness_of_fit_ref 1.072
_refine_ls_hydrogen_treatment mixed
_refine_ls_matrix_type full
_refine_ls_number_parameters 219
_refine_ls_number_reflns 3229
_refine_ls_number_restraints 13
_refine_ls_restrained_S_all 1.086
_refine_ls_R_factor_all 0.0561
_refine_ls_R_factor_gt 0.0441
_refine_ls_shift/su_max 0.000
_refine_ls_shift/su_mean 0.000
_refine_ls_structure_factor_coef Fsqd
_refine_ls_weighting_details 'calc w = 1/[\s^2^(Fo^2^)+(0.0514P)^2^+0.2422P] where P=(Fo^2^+2Fc^2^)/3'
_refine_ls_weighting_scheme calc
_refine_ls_wR_factor_gt 0.1068
_refine_ls_wR_factor_ref 0.1131
_reflns_number_gt 2663
_reflns_number_total 3229
_reflns_threshold_expression I>2\s(I)
_cod_data_source_file im2117.cif
_cod_data_source_block I
_cod_original_cell_volume 777.60(10)
_cod_database_code 2222074
_cod_database_fobs_code 2222074

loop_
_symmetry_equiv_pos_site_id
_symmetry_equiv_pos_as_xyz
1 x,y,z
2 -x,-y,-z

loop_
_atom_site_aniso_label
_atom_site_aniso_U_11
_atom_site_aniso_U_22
_atom_site_aniso_U_33
_atom_site_aniso_U_12
_atom_site_aniso_U_13
_atom_site_aniso_U_23
S1A 0.0947(6) 0.0739(6) 0.0417(4) 0.0110(4) -0.0144(3) -0.0153(3)
O1 0.0752(10) 0.0589(9) 0.0414(8) -0.0358(8) 0.0138(7) -0.0161(6)
O2 0.0680(9) 0.0552(8) 0.0366(7) -0.0240(7) -0.0013(6) -0.0192(6)
O3 0.0519(7) 0.0311(6) 0.0557(8) -0.0171(6) 0.0018(6) -0.0156(6)
O4 0.0425(6) 0.0332(6) 0.0399(7) -0.0162(5) 0.0033(5) -0.0132(5)
O5 0.0596(8) 0.0501(8) 0.0586(9) -0.0260(7) -0.0186(7) -0.0145(7)
O6 0.0488(7) 0.0274(6) 0.0646(9) -0.0079(5) -0.0164(6) -0.0154(6)
C1 0.0262(7) 0.0273(7) 0.0391(9) -0.0044(6) -0.0033(6) -0.0128(6)
C2 0.0346(8) 0.0336(8) 0.0430(9) -0.0126(7) 0.0006(7) -0.0144(7)
C3 0.0391(9) 0.0362(9) 0.0392(9) -0.0089(7) 0.0020(7) -0.0112(7)
C4 0.0379(9) 0.0384(9) 0.0370(9) -0.0062(7) -0.0049(7) -0.0152(7)
C5 0.0342(8) 0.0349(8) 0.0437(10) -0.0099(7) -0.0054(7) -0.0157(7)
C6 0.0264(7) 0.0287(8) 0.0395(9) -0.0046(6) -0.0035(6) -0.0128(7)
C7 0.129(3) 0.100(2) 0.0588(15) -0.084(2) 0.0344(16) -0.0281(15)
C8 0.0914(17) 0.0613(13) 0.0447(12) -0.0308(13) -0.0033(11) -0.0266(10)
C9 0.0298(8) 0.0292(8) 0.0422(9) -0.0064(6) -0.0041(7) -0.0131(7)
C10 0.0324(8) 0.0282(8) 0.0373(9) -0.0086(6) -0.0015(7) -0.0113(6)
C11 0.0296(7) 0.0270(7) 0.0365(9) -0.0060(6) -0.0041(6) -0.0108(6)
C12 0.0349(8) 0.0357(8) 0.0364(9) -0.0137(7) 0.0009(7) -0.0150(7)
C13 0.0384(9) 0.0389(9) 0.0404(10) -0.0109(7) 0.0015(7) -0.0148(7)
C14A 0.066(3) 0.053(3) 0.047(3) 0.001(2) -0.0090(19) -0.011(2)
C15 0.1059(16) 0.0819(14) 0.0539(11) -0.0163(11) 0.0061(10) -0.0355(10)
C16 0.1059(16) 0.0819(14) 0.0539(11) -0.0163(11) 0.0061(10) -0.0355(10)
S1B 0.065(4) 0.054(5) 0.041(4) 0.015(3) -0.008(3) -0.020(4)
C14B 0.1059(16) 0.0819(14) 0.0539(11) -0.0163(11) 0.0061(10) -0.0355(10)

loop_
_atom_site_type_symbol
_atom_site_label
_atom_site_fract_x
_atom_site_fract_y
_atom_site_fract_z
_atom_site_U_iso_or_equiv
_atom_site_thermal_displace_type
_atom_site_calc_flag
_atom_site_refinement_flags
_atom_site_occupancy
S S1A 0.17140(13) 0.63559(11) 0.85712(7) 0.0759(3) Uani . . 0.877(3)
O O1 0.5188(2) 0.77377(19) 0.14713(12) 0.0557(5) Uani . . 1.000
O O2 0.38518(19) 0.54308(18) 0.12791(12) 0.0503(5) Uani . . 1.000
O O3 0.15691(17) 0.32562(15) 0.54690(12) 0.0445(4) Uani . . 1.000
O O4 0.13106(15) 0.53400(15) 0.63275(10) 0.0370(4) Uani . . 1.000
O O5 0.42866(19) 0.91589(18) 0.62175(13) 0.0515(5) Uani . . 1.000
O O6 0.22136(17) 1.01715(16) 0.50460(13) 0.0451(4) Uani . . 1.000
C C1 0.33543(19) 0.67769(19) 0.44799(14) 0.0304(4) Uani . . 1.000
C C2 0.4244(2) 0.7526(2) 0.35183(16) 0.0356(5) Uani . . 1.000
C C3 0.4377(2) 0.7065(2) 0.24602(16) 0.0384(5) Uani . . 1.000
C C4 0.3637(2) 0.5802(2) 0.23513(15) 0.0372(5) Uani . . 1.000
C C5 0.2797(2) 0.5039(2) 0.33076(16) 0.0359(5) Uani . . 1.000
C C6 0.26476(19) 0.55214(19) 0.43731(15) 0.0311(5) Uani . . 1.000
C C7 0.6107(4) 0.8880(4) 0.1547(2) 0.0869(13) Uani . . 1.000
C C8 0.3476(3) 0.3914(3) 0.12059(19) 0.0611(8) Uani . . 1.000
C C9 0.1816(2) 0.4620(2) 0.53946(15) 0.0330(5) Uani . . 1.000
C C10 0.1347(2) 0.7092(2) 0.61942(15) 0.0319(5) Uani . . 1.000
C C11 0.31183(19) 0.72133(19) 0.56665(14) 0.0305(4) Uani . . 1.000
C C12 0.3300(2) 0.8940(2) 0.56779(15) 0.0339(5) Uani . . 1.000
C C13 0.0822(2) 0.7555(2) 0.73510(16) 0.0385(5) Uani . . 1.000
C C14A -0.0344(8) 0.8941(8) 0.7626(6) 0.0585(17) Uani . . 0.877(3)
C C15 -0.0506(4) 0.9063(4) 0.8781(2) 0.0802(8) Uani . . 1.000
C C16 0.0534(4) 0.7747(4) 0.9384(2) 0.0802(8) Uani . . 1.000
S S1B -0.0621(16) 0.9313(15) 0.7433(10) 0.058(3) Uani . . 0.123(3)
C C14B 0.144(3) 0.692(3) 0.8422(15) 0.0802(8) Uani . . 0.123(3)
H H5 0.23240 0.41970 0.32480 0.0430 Uiso calc R 1.000
H H6 0.227(3) 1.112(3) 0.516(2) 0.064(7) Uiso . . 1.000
H H7A 0.69670 0.83190 0.20660 0.1050 Uiso calc R 1.000
H H7B 0.53550 0.98290 0.18340 0.1050 Uiso calc R 1.000
H H7C 0.66180 0.92640 0.07920 0.1050 Uiso calc R 1.000
H H8A 0.23190 0.39800 0.14800 0.0730 Uiso calc R 1.000
H H2 0.47510 0.83390 0.35870 0.0430 Uiso calc R 1.000
H H8C 0.36690 0.37790 0.04140 0.0730 Uiso calc R 1.000
H H10 0.05270 0.78130 0.56540 0.0380 Uiso calc R 1.000
H H11 0.39450 0.63610 0.61480 0.0370 Uiso calc R 1.000
H H14A -0.09870 0.97510 0.70800 0.0700 Uiso calc . 0.877(3)
H H15 -0.12440 0.99480 0.90910 0.0960 Uiso calc R 1.000
H H16 0.06060 0.76040 1.01750 0.0960 Uiso calc R 1.000
H H8B 0.41900 0.29650 0.16740 0.0730 Uiso calc R 1.000
H H14B 0.23880 0.60080 0.85330 0.0960 Uiso calc . 0.123(3)

loop_
_atom_type_symbol
_atom_type_description
_atom_type_scat_dispersion_real
_atom_type_scat_dispersion_imag
_atom_type_scat_source
S S 0.1246 0.1234 'International Tables Vol C Tables 4.2.6.8 and 6.1.1.4'
O O 0.0106 0.0060 'International Tables Vol C Tables 4.2.6.8 and 6.1.1.4'
H H 0.0000 0.0000 'International Tables Vol C Tables 4.2.6.8 and 6.1.1.4'
C C 0.0033 0.0016 'International Tables Vol C Tables 4.2.6.8 and 6.1.1.4'

loop_
_exptl_crystal_face_index_h
_exptl_crystal_face_index_k
_exptl_crystal_face_index_l
_exptl_crystal_face_perp_dist
-1 -1 0 0.1340
1 8 -3 0.1860
0 0 -1 0.1570
0 0 1 0.0540
1 0 3 0.1460
6 -1 -1 0.2340
5 2 2 0.2990
-5 0 1 0.1920
1 2 2 0.2550

loop_
_geom_angle_atom_site_label_1
_geom_angle_atom_site_label_2
_geom_angle_atom_site_label_3
_geom_angle_site_symmetry_1
_geom_angle_site_symmetry_2
_geom_angle_site_symmetry_3
_geom_angle
_geom_angle_publ_flag
C13 S1A C16 . . . 91.85(12) no
C13 S1B C15 . . . 92.3(7) no
C3 O1 C7 . . . 117.71(16) no
C4 O2 C8 . . . 116.56(15) no
C9 O4 C10 . . . 117.75(13) no
C12 O6 H6 . . . 108.4(17) no
C6 C1 C11 . . . 116.64(14) no
C2 C1 C6 . . . 119.26(15) no
C2 C1 C11 . . . 124.09(15) no
C1 C2 C3 . . . 120.20(16) no
O1 C3 C2 . . . 124.71(16) no
C2 C3 C4 . . . 120.36(16) no
O1 C3 C4 . . . 114.93(16) no
C3 C4 C5 . . . 119.21(16) no
O2 C4 C5 . . . 125.01(16) no
O2 C4 C3 . . . 115.78(16) no
C4 C5 C6 . . . 120.31(16) no
C5 C6 C9 . . . 118.97(15) no
C1 C6 C5 . . . 120.64(16) no
C1 C6 C9 . . . 120.30(15) no
O4 C9 C6 . . . 118.04(14) no
O3 C9 O4 . . . 117.07(16) no
O3 C9 C6 . . . 124.89(16) no
O4 C10 C13 . . . 107.21(13) no
O4 C10 C11 . . . 107.57(13) no
C11 C10 C13 . . . 115.54(14) no
C1 C11 C10 . . . 106.68(13) no
C10 C11 C12 . . . 109.46(13) no
C1 C11 C12 . . . 115.26(14) no
O6 C12 C11 . . . 112.16(15) no
O5 C12 C11 . . . 123.52(16) no
O5 C12 O6 . . . 124.30(16) no
C10 C13 C14A . . . 128.5(3) no
S1A C13 C10 . . . 122.57(13) no
S1A C13 C14A . . . 109.0(3) no
S1B C13 C14B . . . 107.5(11) no
S1B C13 C10 . . . 118.1(4) no
C10 C13 C14B . . . 133.8(10) no
C13 C14A C15 . . . 115.2(5) no
C13 C14B C16 . . . 117.2(17) no
C14A C15 C16 . . . 110.8(4) no
S1B C15 C16 . . . 123.5(5) no
S1A C16 C15 . . . 113.17(19) no
C14B C16 C15 . . . 98.8(9) no
C1 C2 H2 . . . 120.00 no
C3 C2 H2 . . . 120.00 no
C4 C5 H5 . . . 120.00 no
C6 C5 H5 . . . 120.00 no
O1 C7 H7A . . . 110.00 no
O1 C7 H7B . . . 109.00 no
O1 C7 H7C . . . 109.00 no
H7A C7 H7B . . . 109.00 no
H7A C7 H7C . . . 109.00 no
H7B C7 H7C . . . 109.00 no
O2 C8 H8A . . . 109.00 no
O2 C8 H8B . . . 109.00 no
O2 C8 H8C . . . 109.00 no
H8A C8 H8B . . . 109.00 no
H8A C8 H8C . . . 109.00 no
H8B C8 H8C . . . 109.00 no
O4 C10 H10 . . . 109.00 no
C11 C10 H10 . . . 109.00 no
C13 C10 H10 . . . 109.00 no
C1 C11 H11 . . . 108.00 no
C10 C11 H11 . . . 108.00 no
C12 C11 H11 . . . 108.00 no
C13 C14A H14A . . . 122.00 no
C15 C14A H14A . . . 122.00 no
C16 C14B H14B . . . 121.00 no
C13 C14B H14B . . . 121.00 no
C16 C15 H15 . . . 125.00 no
S1B C15 H15 . . . 112.00 no
C14A C15 H15 . . . 125.00 no
C14B C16 H16 . . . 138.00 no
S1A C16 H16 . . . 123.00 no
C15 C16 H16 . . . 123.00 no

loop_
_geom_bond_atom_site_label_1
_geom_bond_atom_site_label_2
_geom_bond_site_symmetry_1
_geom_bond_site_symmetry_2
_geom_bond_distance
_geom_bond_publ_flag
S1A C13 . . 1.702(2) no
S1A C16 . . 1.689(3) no
S1B C15 . . 1.584(12) no
S1B C13 . . 1.628(13) n
O1 C7 . . 1.423(4) no
O1 C3 . . 1.354(2) no
O2 C8 . . 1.431(3) no
O2 C4 . . 1.359(2) no
O3 C9 . . 1.211(2) no
O4 C9 . . 1.344(2) no
O4 C10 . . 1.462(2) no
O5 C12 . . 1.197(2) n
O6 C12 . . 1.327(2) no
O6 H6 . . 0.86(3) no
C1 C11 . . 1.513(2) no
C1 C2 . . 1.392(2) no
C1 C6 . . 1.394(2) no
C2 C3 . . 1.384(3) no
C3 C4 . . 1.419(2) no
C4 C5 . . 1.371(3) no
C5 C6 . . 1.399(2) no
C6 C9 . . 1.469(2) no
C10 C13 . . 1.487(2) no
C10 C11 . . 1.536(2) no
C11 C12 . . 1.515(2) no
C13 C14B . . 1.379(19) no
C13 C14A . . 1.357(7) no
C14A C15 . . 1.387(7) no
C14B C16 . . 1.47(2) no
C15 C16 . . 1.326(4) no
C2 H2 . . 0.9300 no
C5 H5 . . 0.9300 no
C7 H7A . . 0.9600 no
C7 H7B . . 0.9600 no
C7 H7C . . 0.9600 no
C8 H8A . . 0.9600 no
C8 H8B . . 0.9600 no
C8 H8C . . 0.9600 no
C10 H10 . . 0.9800 no
C11 H11 . . 0.9800 no
C14A H14A . . 0.9300 no
C14B H14B . . 0.9300 no
C15 H15 . . 0.9300 no
C16 H16 . . 0.9300 no

loop_
_geom_contact_atom_site_label_1
_geom_contact_atom_site_label_2
_geom_contact_distance
_geom_contact_site_symmetry_1
_geom_contact_site_symmetry_2
_geom_contact_publ_flag
S1A O4 3.0857(15) . . no
S1A C8 3.589(2) . 1_556 no
S1B O6 3.308(12) . 2_576 no
S1B O6 3.488(13) . . no
S1B C12 3.571(13) . . no
S1B C2 3.530(13) . 2_576 no
S1B C3 3.694(13) . 2_576 no
S1A H8C 3.0000 . 1_556 no
S1A H11 3.1800 . . no
O1 O2 2.581(2) . . no
O2 O1 2.581(2) . . no
O3 O6 2.6575(18) . 1_545 no
O3 C6 3.350(2) . 2_566 no
O3 O4 3.2369(19) . 2_566 no
O3 C9 3.051(2) . 2_566 no
O4 O3 3.2369(19) . 2_566 no
O4 S1A 3.0857(15) . . no
O5 O6 3.212(2) . 2_676 no
O5 O5 3.138(2) . 2_676 no
O5 C12 3.244(2) . 2_676 no
O5 C7 3.382(3) . 2_676 no
O6 S1B 3.308(12) . 2_576 no
O6 C2 3.150(2) . . no
O6 O3 2.6575(18) . 1_565 no
O6 S1B 3.488(13) . . no
O6 C13 3.385(2) . . no
O6 O5 3.212(2) . 2_676 no
O1 H8C 2.7500 . 2_665 no
O2 H8C 2.7700 . 2_665 no
O3 H6 1.84(2) . 1_545 no
O3 H10 2.8100 . 2_566 no
O3 H5 2.6100 . . no
O4 H5 2.9200 . 2_566 no
O5 H2 2.5400 . 2_676 no
O5 H7B 2.7400 . 2_676 no
O6 H14A 2.8500 . 2_576 no
O6 H10 2.6700 . . no
O6 H2 2.8500 . . no
O6 H10 2.5400 . 2_576 no
C1 C1 3.545(2) . 2_666 no
C2 S1B 3.530(13) . 2_576 no
C2 C9 3.532(2) . 2_666 no
C2 O6 3.150(2) . . no
C3 S1B 3.694(13) . 2_576 no
C6 O3 3.350(2) . 2_566 no
C7 O5 3.382(3) . 2_676 no
C8 S1A 3.589(2) . 1_554 no
C9 C9 3.150(2) . 2_566 no
C9 C2 3.532(2) . 2_666 no
C9 O3 3.051(2) . 2_566 no
C12 O5 3.244(2) . 2_676 no
C12 S1B 3.571(13) . . no
C12 C14A 3.527(7) . . no
C13 O6 3.385(2) . . no
C14A C12 3.527(7) . . no
C1 H11 3.1000 . 2_666 no
C2 H7B 2.7100 . . no
C2 H14A 3.0600 . 2_576 no
C2 H7A 2.7800 . . no
C3 H11 3.0300 . 2_666 no
C4 H11 2.8300 . 2_666 no
C5 H8B 2.8100 . . no
C5 H11 2.7400 . 2_666 no
C5 H8A 2.6600 . . no
C6 H10 2.7900 . . no
C6 H11 2.8700 . 2_666 no
C7 H2 2.5200 . . no
C8 H5 2.5100 . . no
C9 H11 2.9600 . . no
C9 H6 2.95(2) . 1_545 no
C12 H2 2.6900 . . no
H2 O6 2.8500 . . no
H2 C7 2.5200 . . no
H2 C12 2.6900 . . no
H2 H7A 2.3800 . . no
H2 H7B 2.2400 . . no
H2 O5 2.5400 . 2_676 no
H5 O3 2.6100 . . no
H5 C8 2.5100 . . no
H5 H8A 2.1600 . . no
H5 H8B 2.4700 . . no
H5 O4 2.9200 . 2_566 no
H6 O3 1.84(2) . 1_565 no
H6 C9 2.95(2) . 1_565 no
H6 H10 2.5000 . 2_576 no
H7A C2 2.7800 . . no
H7A H2 2.3800 . . no
H7B C2 2.7100 . . no
H7B H2 2.2400 . . no
H7B H8B 2.5200 . 1_565 no
H7B O5 2.7400 . 2_676 no
H7C H15 2.5600 . 1_654 no
H8A C5 2.6600 . . no
H8A H5 2.1600 . . no
H8B C5 2.8100 . . no
H8B H5 2.4700 . . no
H8B H7B 2.5200 . 1_545 no
H8C S1A 3.0000 . 1_554 no
H8C O1 2.7500 . 2_665 no
H8C O2 2.7700 . 2_665 no
H10 O6 2.6700 . . no
H10 C6 2.7900 . . no
H10 H14A 2.5700 . . no
H10 O3 2.8100 . 2_566 no
H10 O6 2.5400 . 2_576 no
H10 H6 2.5000 . 2_576 no
H11 S1A 3.1800 . . no
H11 C9 2.9600 . . no
H11 C1 3.1000 . 2_666 no
H11 C3 3.0300 . 2_666 no
H11 C4 2.8300 . 2_666 no
H11 C5 2.7400 . 2_666 no
H11 C6 2.8700 . 2_666 no
H14A H10 2.5700 . . no
H14A O6 2.8500 . 2_576 no
H14A C2 3.0600 . 2_576 no
H15 H7C 2.5600 . 1_456 no

loop_
_geom_hbond_atom_site_label_D
_geom_hbond_atom_site_label_H
_geom_hbond_atom_site_label_A
_geom_hbond_site_symmetry_A
_geom_hbond_distance_DH
_geom_hbond_distance_HA
_geom_hbond_distance_DA
_geom_hbond_angle_DHA
_geom_hbond_publ_flag
O6 H6 O3 1_565 0.86(3) 1.84(2) 2.658(2) 159(3) yes
C2 H2 O5 2_676 0.93 2.5400 3.465(2) 172 yes
C10 H10 O6 2_576 0.98 2.5400 3.475(2) 159 yes
C11 H11 Cg4 2_666 0.98 2.61 3.525(2) 156 yes

loop_
_geom_torsion_atom_site_label_1
_geom_torsion_atom_site_label_2
_geom_torsion_atom_site_label_3
_geom_torsion_atom_site_label_4
_geom_torsion_site_symmetry_1
_geom_torsion_site_symmetry_2
_geom_torsion_site_symmetry_3
_geom_torsion_site_symmetry_4
_geom_torsion
_geom_torsion_publ_flag
C16 S1A C13 C14A . . . . -0.8(4) no
C13 S1A C16 C15 . . . . 0.5(3) no
C16 S1A C13 C10 . . . . 177.53(18) no
C7 O1 C3 C2 . . . . 6.4(3) no
C7 O1 C3 C4 . . . . -173.5(2) no
C8 O2 C4 C3 . . . . 165.72(18) no
C8 O2 C4 C5 . . . . -13.3(3) no
C10 O4 C9 C6 . . . . 10.7(2) no
C9 O4 C10 C13 . . . . -177.08(14) no
C9 O4 C10 C11 . . . . -52.23(19) no
C10 O4 C9 O3 . . . . -170.33(15) no
C2 C1 C11 C10 . . . . 144.44(16) no
C2 C1 C6 C5 . . . . -1.3(2) no
C6 C1 C11 C12 . . . . -158.42(15) no
C2 C1 C6 C9 . . . . 175.27(16) no
C11 C1 C2 C3 . . . . -179.11(16) no
C11 C1 C6 C5 . . . . 179.76(15) no
C11 C1 C6 C9 . . . . -3.7(2) no
C2 C1 C11 C12 . . . . 22.7(2) no
C6 C1 C11 C10 . . . . -36.70(19) no
C6 C1 C2 C3 . . . . 2.1(3) no
C1 C2 C3 C4 . . . . -1.3(3) no
C1 C2 C3 O1 . . . . 178.82(17) no
C2 C3 C4 C5 . . . . -0.3(3) no
C2 C3 C4 O2 . . . . -179.43(16) no
O1 C3 C4 O2 . . . . 0.5(2) no
O1 C3 C4 C5 . . . . 179.60(16) no
O2 C4 C5 C6 . . . . -179.91(16) no
C3 C4 C5 C6 . . . . 1.1(3) no
C4 C5 C6 C1 . . . . -0.3(3) no
C4 C5 C6 C9 . . . . -176.89(16) no
C5 C6 C9 O4 . . . . -163.86(15) no
C5 C6 C9 O3 . . . . 17.3(3) no
C1 C6 C9 O4 . . . . 19.5(2) no
C1 C6 C9 O3 . . . . -159.38(18) no
O4 C10 C11 C12 . . . . -171.59(13) no
O4 C10 C13 S1A . . . . 50.92(19) no
C13 C10 C11 C1 . . . . -177.25(14) no
O4 C10 C11 C1 . . . . 63.07(16) no
C11 C10 C13 C14A . . . . 109.1(4) no
C13 C10 C11 C12 . . . . -51.91(19) no
O4 C10 C13 C14A . . . . -131.1(4) no
C11 C10 C13 S1A . . . . -68.96(19) no
C1 C11 C12 O5 . . . . -123.00(19) no
C1 C11 C12 O6 . . . . 58.6(2) no
C10 C11 C12 O5 . . . . 116.78(19) no
C10 C11 C12 O6 . . . . -61.66(18) no
S1A C13 C14A C15 . . . . 1.0(6) no
C10 C13 C14A C15 . . . . -177.2(3) no
C13 C14A C15 C16 . . . . -0.7(7) no
C14A C15 C16 S1A . . . . 0.1(5) no
